data_7035618
loop_
_publ_author_name
'Luan, Lindong'
'Yang, Meng'
'Bian, Yixuan'
'Lin, Zhien'
'Huang, Hui'

_publ_section_title
;
 Solvent-free synthesis of new metal phosphate-oxalates: influence of
 different metal ions on the framework structures.
;
_journal_issue 30
_journal_name_full 'Dalton transactions (Cambridge, England : 2003)'
_journal_page_first 13485
_journal_page_last 13489
_journal_paper_doi 10.1039/c5dt01613d
_journal_volume 44
_journal_year 2015
_chemical_formula_moiety '0.5(C8 H16 Ga8 O76 P14), 2(C4 H14 N2)'
_chemical_formula_sum 'C12 H41 Ga4 N4 O38 P7'
_chemical_formula_weight 1345.16
_space_group_crystal_system monoclinic
_space_group_IT_number 14
_space_group_name_Hall '-P 2yn'
_space_group_name_H-M_alt 'P 1 21/n 1'
_symmetry_space_group_name_Hall '-P 2yn'
_symmetry_space_group_name_H-M 'P 1 21/n 1'
_atom_sites_solution_hydrogens geom
_atom_sites_solution_primary direct
_audit_creation_date 2015-06-27
_audit_creation_method
;
Olex2 1.2
(compiled 2015.01.26 svn.r3150 for OlexSys, GUI svn.r4998)
;
_audit_update_record
;
2015-06-27 deposited with the CCDC.
2015-07-01 downloaded from the CCDC.
;
_cell_angle_alpha 90
_cell_angle_beta 92.2293(7)
_cell_angle_gamma 90
_cell_formula_units_Z 2
_cell_length_a 6.21517(5)
_cell_length_b 18.83913(15)
_cell_length_c 16.65678(13)
_cell_measurement_reflns_used 10276
_cell_measurement_temperature 293
_cell_measurement_theta_max 72.5860
_cell_measurement_theta_min 4.6790
_cell_volume 1948.84(3)
_computing_cell_refinement
;
CrysAlisPro, Agilent Technologies,
Version 1.171.37.33 (release 27-03-2014 CrysAlis171 .NET)
(compiled Mar 27 2014,17:12:48)
;
_computing_data_collection
;
CrysAlisPro, Agilent Technologies,
Version 1.171.37.33 (release 27-03-2014 CrysAlis171 .NET)
(compiled Mar 27 2014,17:12:48)
;
_computing_data_reduction
;
CrysAlisPro, Agilent Technologies,
Version 1.171.37.33 (release 27-03-2014 CrysAlis171 .NET)
(compiled Mar 27 2014,17:12:48)
;
_computing_molecular_graphics 'Olex2 (Dolomanov et al., 2009)'
_computing_publication_material 'Olex2 (Dolomanov et al., 2009)'
_computing_structure_refinement 'ShelXL (Sheldrick, 2008)'
_computing_structure_solution 'ShelXT (Sheldrick, 2015)'
_diffrn_ambient_temperature 293
_diffrn_detector 'CCD plate'
_diffrn_detector_area_resol_mean 15.9595
_diffrn_detector_type EosS2
_diffrn_measured_fraction_theta_full 1.000
_diffrn_measured_fraction_theta_max 1.000
_diffrn_measurement_details
;
  1 omega  -33.00  106.00   1.0000    1.1000
omega____ theta____ kappa____ phi______ frames
    -       36.5421    0.0000  120.0000 139

  2 omega   10.00  104.00   1.0000    1.1000
omega____ theta____ kappa____ phi______ frames
    -       36.5421   77.0000  -90.0000 94

  3 omega  -31.00   53.00   1.0000    1.1000
omega____ theta____ kappa____ phi______ frames
    -       36.5421  -57.0000  -60.0000 84

  4 omega   20.00  104.00   1.0000    1.1000
omega____ theta____ kappa____ phi______ frames
    -       36.5421   57.0000 -180.0000 84

  5 omega   23.00   90.00   1.0000    1.1000
omega____ theta____ kappa____ phi______ frames
    -       36.5421 -125.0000  -60.0000 67

  6 omega   10.00  104.00   1.0000    1.1000
omega____ theta____ kappa____ phi______ frames
    -       36.5421   77.0000   60.0000 94

  7 omega   23.00   90.00   1.0000    1.1000
omega____ theta____ kappa____ phi______ frames
    -       36.5421 -125.0000  150.0000 67

  8 omega  -31.00   53.00   1.0000    1.1000
omega____ theta____ kappa____ phi______ frames
    -       36.5421  -57.0000 -150.0000 84

  9 omega   38.00   91.00   1.0000    4.4000
omega____ theta____ kappa____ phi______ frames
    -      108.0000  -30.0000 -150.0000 53

 10 omega   39.00  109.00   1.0000    4.4000
omega____ theta____ kappa____ phi______ frames
    -      108.0000  -94.0000 -180.0000 70

 11 omega   91.00  176.00   1.0000    4.4000
omega____ theta____ kappa____ phi______ frames
    -      108.0000   45.0000   30.0000 85

 12 omega   38.00   91.00   1.0000    4.4000
omega____ theta____ kappa____ phi______ frames
    -      108.0000  -30.0000  -30.0000 53

 13 omega   41.00  126.00   1.0000    4.4000
omega____ theta____ kappa____ phi______ frames
    -      108.0000  -61.0000 -180.0000 85

 14 omega   40.00   98.00   1.0000    4.4000
omega____ theta____ kappa____ phi______ frames
    -      108.0000  -45.0000   30.0000 58

 15 omega   70.00  178.00   1.0000    4.4000
omega____ theta____ kappa____ phi______ frames
    -      108.0000   15.0000  -90.0000 108

 16 omega  100.00  178.00   1.0000    4.4000
omega____ theta____ kappa____ phi______ frames
    -      108.0000  111.0000  -90.0000 78

 17 omega   57.00  150.00   1.0000    4.4000
omega____ theta____ kappa____ phi______ frames
    -      108.0000  178.0000 -120.0000 93

 18 omega   91.00  177.00   1.0000    4.4000
omega____ theta____ kappa____ phi______ frames
    -      108.0000  129.0000   54.0000 86

 19 omega   39.00  109.00   1.0000    4.4000
omega____ theta____ kappa____ phi______ frames
    -      108.0000  -94.0000  -60.0000 70

 20 omega   40.00   98.00   1.0000    4.4000
omega____ theta____ kappa____ phi______ frames
    -      108.0000  -45.0000  -90.0000 58

 21 omega   41.00  126.00   1.0000    4.4000
omega____ theta____ kappa____ phi______ frames
    -      108.0000  -61.0000  -60.0000 85

 22 omega   90.00  175.00   1.0000    4.4000
omega____ theta____ kappa____ phi______ frames
    -      108.0000   61.0000  -30.0000 85

 23 omega   38.00   91.00   1.0000    4.4000
omega____ theta____ kappa____ phi______ frames
    -      108.0000  -30.0000   90.0000 53

 24 omega   38.00  116.00   1.0000    4.4000
omega____ theta____ kappa____ phi______ frames
    -      108.0000 -111.0000   60.0000 78

 25 omega   10.00  104.00   1.0000    1.1000
omega____ theta____ kappa____ phi______ frames
    -       36.5421   77.0000  -30.0000 94

 26 omega   10.00  104.00   1.0000    1.1000
omega____ theta____ kappa____ phi______ frames
    -       36.5421   77.0000 -180.0000 94

 27 omega  -31.00   53.00   1.0000    1.1000
omega____ theta____ kappa____ phi______ frames
    -       36.5421  -57.0000  120.0000 84

 28 omega   10.00  104.00   1.0000    1.1000
omega____ theta____ kappa____ phi______ frames
    -       36.5421   77.0000   90.0000 94

 29 omega  -33.00   55.00   1.0000    1.1000
omega____ theta____ kappa____ phi______ frames
    -       36.5421  -38.0000   30.0000 88
;
_diffrn_measurement_device 'four-circle diffractometer'
_diffrn_measurement_device_type 'New Gemini, Dual, Cu at zero, EosS2'
_diffrn_measurement_method '\w scans'
_diffrn_orient_matrix_UB_11 0.0141809000
_diffrn_orient_matrix_UB_12 0.0776276000
_diffrn_orient_matrix_UB_13 -0.0283704000
_diffrn_orient_matrix_UB_21 -0.0092068000
_diffrn_orient_matrix_UB_22 0.0254712000
_diffrn_orient_matrix_UB_23 0.0876776000
_diffrn_orient_matrix_UB_31 0.2475220000
_diffrn_orient_matrix_UB_32 -0.0035056000
_diffrn_orient_matrix_UB_33 0.0084871000
_diffrn_radiation_monochromator graphite
_diffrn_radiation_probe x-ray
_diffrn_radiation_type CuK\a
_diffrn_radiation_wavelength 1.54184
_diffrn_reflns_av_R_equivalents 0.0927
_diffrn_reflns_av_unetI/netI 0.0399
_diffrn_reflns_laue_measured_fraction_full 1.000
_diffrn_reflns_laue_measured_fraction_max 1.000
_diffrn_reflns_limit_h_max 7
_diffrn_reflns_limit_h_min -5
_diffrn_reflns_limit_k_max 22
_diffrn_reflns_limit_k_min -22
_diffrn_reflns_limit_l_max 19
_diffrn_reflns_limit_l_min -19
_diffrn_reflns_number 20197
_diffrn_reflns_point_group_measured_fraction_full 1.000
_diffrn_reflns_point_group_measured_fraction_max 1.000
_diffrn_reflns_theta_full 67.069
_diffrn_reflns_theta_max 67.069
_diffrn_reflns_theta_min 4.694
_diffrn_source 'Enhance (Cu) X-ray Source'
_exptl_absorpt_coefficient_mu 7.109
_exptl_absorpt_correction_T_max 1.00000
_exptl_absorpt_correction_T_min 0.79632
_exptl_absorpt_correction_type multi-scan
_exptl_absorpt_process_details
'CrysAlisPro, Agilent Technologies, Version 1.171.37.33 (release 27-03-2014 CrysAlis171 .NET) (compiled Mar 27 2014,17:12:48) Empirical absorption correction using spherical harmonics, implemented in SCALE3 ABSPACK scaling algorithm.'
_exptl_crystal_colour 'clear colourless'
_exptl_crystal_colour_lustre clear
_exptl_crystal_colour_primary colourless
_exptl_crystal_density_diffrn 2.292
_exptl_crystal_F_000 1348
_exptl_crystal_size_max 0.26
_exptl_crystal_size_mid 0.14
_exptl_crystal_size_min 0.08
_refine_diff_density_max 1.094
_refine_diff_density_min -0.877
_refine_diff_density_rms 0.196
_refine_ls_extinction_method none
_refine_ls_goodness_of_fit_ref 1.056
_refine_ls_hydrogen_treatment constr
_refine_ls_matrix_type full
_refine_ls_number_parameters 307
_refine_ls_number_reflns 3486
_refine_ls_number_restraints 0
_refine_ls_restrained_S_all 1.056
_refine_ls_R_factor_all 0.0516
_refine_ls_R_factor_gt 0.0500
_refine_ls_shift/su_max 0.001
_refine_ls_shift/su_mean 0.000
_refine_ls_structure_factor_coef Fsqd
_refine_ls_weighting_details 'w=1/[\s^2^(Fo^2^)+(0.0960P)^2^+4.1587P] where P=(Fo^2^+2Fc^2^)/3'
_refine_ls_weighting_scheme calc
_refine_ls_wR_factor_gt 0.1352
_refine_ls_wR_factor_ref 0.1377
_reflns_Friedel_coverage 0.000
_reflns_number_gt 3323
_reflns_number_total 3486
_reflns_threshold_expression 'I > 2\s(I)'
_cod_data_source_file c5dt01613d2.cif
_cod_data_source_block 1
_cod_depositor_comments 'Adding full bibliography for 7035614--7035619.cif.'
_cod_database_code 7035618
_shelx_space_group_comment
;
The symmetry employed for this shelxl refinement is uniquely defined
by the following loop, which should always be used as a source of
symmetry information in preference to the above space-group names.
They are only intended as comments.
;
_reflns_odcompleteness_completeness 99.92
_reflns_odcompleteness_iscentric 1
_reflns_odcompleteness_theta 66.97
_olex2_refinement_description
;
1. Fixed Uiso
 At 1.2 times of:
  All C(H,H) groups
 At 1.5 times of:
  All N(H,H,H) groups, All O(H) groups
2. Others
 Fixed Sof: P4(0.5) O14(0.5) O15(0.5)
3.a Secondary CH2 refined with riding coordinates:
 C3(H3A,H3B), C4(H4A,H4B), C5(H5A,H5B), C6(H6A,H6B)
3.b Me refined with riding coordinates:
 N1(H1A,H1B,H1C), N2(H2A,H2B,H2C)
3.c Tetrahedral OH refined with riding coordinates:
 O2(H2), O7(H7), O8(H8), O10(H10)
;
_shelx_shelxl_version_number 2014/7
_olex2_submission_special_instructions 'No special instructions were received'

loop_
_space_group_symop_operation_xyz
'x, y, z'
'-x+1/2, y+1/2, -z+1/2'
'-x, -y, -z'
'x-1/2, -y-1/2, z-1/2'

loop_
_atom_site_label
_atom_site_type_symbol
_atom_site_fract_x
_atom_site_fract_y
_atom_site_fract_z
_atom_site_U_iso_or_equiv
_atom_site_adp_type
_atom_site_occupancy
_atom_site_site_symmetry_order
_atom_site_calc_flag
_atom_site_refinement_flags_posn
_atom_site_refinement_flags_occupancy
Ga1 Ga 0.76728(7) 0.44126(2) 0.59771(3) 0.00708(18) Uani 1 1 d . .
Ga2 Ga 0.71357(7) 0.65813(2) 0.88290(3) 0.01055(18) Uani 1 1 d . .
P1 P 0.74114(14) 0.55873(4) 0.44932(5) 0.0072(2) Uani 1 1 d . .
P2 P 0.83625(16) 0.53572(5) 0.76108(6) 0.0128(2) Uani 1 1 d . .
P3 P 0.22093(15) 0.69046(5) 0.92124(6) 0.0130(2) Uani 1 1 d . .
P4 P 0.8129(4) 0.53097(11) 1.01756(12) 0.0176(4) Uani 0.5 1 d . P
O1 O 0.7577(4) 0.49210(15) 0.49951(16) 0.0144(6) Uani 1 1 d . .
O2 O 0.7391(5) 0.62326(15) 0.50768(17) 0.0169(6) Uani 1 1 d . .
H2 H 0.7302 0.6601 0.4816 0.025 Uiso 1 1 calc R .
O3 O 0.5397(4) 0.55833(14) 0.39467(16) 0.0142(6) Uani 1 1 d . .
O4 O 0.9258(4) 0.56496(14) 0.39187(16) 0.0123(6) Uani 1 1 d . .
O5 O 0.7735(5) 0.51849(15) 0.67576(17) 0.0167(6) Uani 1 1 d . .
O6 O 0.6983(4) 0.59471(15) 0.79144(17) 0.0186(6) Uani 1 1 d . .
O7 O 0.8157(7) 0.46763(17) 0.8122(2) 0.0347(9) Uani 1 1 d . .
H7 H 0.8497 0.4765 0.8592 0.052 Uiso 1 1 calc R .
O8 O 1.0791(5) 0.55873(17) 0.7660(2) 0.0256(7) Uani 1 1 d . .
H8 H 1.1147 0.5683 0.8127 0.038 Uiso 1 1 calc R .
O9 O 0.4085(5) 0.6581(2) 0.8789(2) 0.0348(9) Uani 1 1 d . .
O10 O 0.2334(7) 0.6719(2) 1.0128(2) 0.0382(9) Uani 1 1 d . .
H10 H 0.2407 0.6288 1.0185 0.057 Uiso 1 1 calc R .
O11 O 0.0257(5) 0.65072(15) 0.88353(18) 0.0192(6) Uani 1 1 d . .
O12 O 0.2079(6) 0.76901(17) 0.9139(2) 0.0298(8) Uani 1 1 d . .
O13 O 0.7089(7) 0.58321(19) 0.9655(2) 0.0400(10) Uani 1 1 d . .
O14 O 0.8906(12) 0.4678(3) 0.9684(4) 0.0296(15) Uani 0.5 1 d . P
O15 O 0.9923(11) 0.5687(4) 1.0651(4) 0.0292(15) Uani 0.5 1 d . P
O16 O 0.6390(10) 0.5064(3) 1.0896(3) 0.0732(17) Uani 1 1 d . .
O17 O 0.7234(5) 0.74359(14) 0.80784(16) 0.0166(6) Uani 1 1 d . .
O18 O 0.7368(4) 0.86175(14) 0.81574(16) 0.0125(5) Uani 1 1 d . .
O19 O 0.7281(4) 0.73486(14) 0.96682(16) 0.0124(6) Uani 1 1 d . .
O20 O 0.7411(4) 0.85303(14) 0.97444(16) 0.0117(5) Uani 1 1 d . .
C1 C 0.7312(6) 0.8008(2) 0.8449(2) 0.0121(8) Uani 1 1 d . .
C2 C 0.7337(6) 0.7959(2) 0.9375(2) 0.0100(7) Uani 1 1 d . .
C3 C 0.7421(11) 0.6690(3) 0.2265(3) 0.0432(14) Uani 1 1 d . .
H3A H 0.8940 0.6705 0.2153 0.052 Uiso 1 1 calc R .
H3B H 0.7217 0.6954 0.2757 0.052 Uiso 1 1 calc R .
C4 C 0.6148(10) 0.7034(3) 0.1589(3) 0.0401(13) Uani 1 1 d . .
H4A H 0.4633 0.6928 0.1640 0.048 Uiso 1 1 calc R .
H4B H 0.6591 0.6838 0.1082 0.048 Uiso 1 1 calc R .
C5 C 0.6460(10) 0.7833(3) 0.1581(3) 0.0426(13) Uani 1 1 d . .
H5A H 0.5596 0.8029 0.1137 0.051 Uiso 1 1 calc R .
H5B H 0.5914 0.8027 0.2073 0.051 Uiso 1 1 calc R .
C6 C 0.8761(10) 0.8081(3) 0.1506(3) 0.0402(13) Uani 1 1 d . .
H6A H 0.9592 0.7961 0.1992 0.048 Uiso 1 1 calc R .
H6B H 0.9399 0.7839 0.1060 0.048 Uiso 1 1 calc R .
N1 N 0.6759(9) 0.5942(3) 0.2382(3) 0.0483(13) Uani 1 1 d . .
H1A H 0.7542 0.5753 0.2787 0.072 Uiso 1 1 calc R .
H1B H 0.5372 0.5927 0.2494 0.072 Uiso 1 1 calc R .
H1C H 0.6968 0.5697 0.1935 0.072 Uiso 1 1 calc R .
N2 N 0.8846(8) 0.8866(2) 0.1373(2) 0.0339(10) Uani 1 1 d . .
H2A H 1.0209 0.9001 0.1330 0.051 Uiso 1 1 calc R .
H2B H 0.8100 0.8975 0.0923 0.051 Uiso 1 1 calc R .
H2C H 0.8280 0.9089 0.1786 0.051 Uiso 1 1 calc R .

loop_
_atom_site_aniso_label
_atom_site_aniso_U_11
_atom_site_aniso_U_22
_atom_site_aniso_U_33
_atom_site_aniso_U_23
_atom_site_aniso_U_13
_atom_site_aniso_U_12
Ga1 0.0091(3) 0.0063(3) 0.0059(3) 0.00072(15) 0.00107(18) 0.00002(15)
Ga2 0.0107(3) 0.0072(3) 0.0138(3) -0.00446(16) 0.00150(19) -0.00020(16)
P1 0.0082(5) 0.0076(5) 0.0060(4) 0.0020(3) 0.0014(3) 0.0000(3)
P2 0.0180(5) 0.0095(5) 0.0110(5) -0.0041(4) 0.0003(4) 0.0010(4)
P3 0.0114(5) 0.0115(5) 0.0161(5) -0.0071(4) 0.0016(4) -0.0017(3)
P4 0.0255(11) 0.0151(10) 0.0121(9) 0.0039(8) 0.0007(8) -0.0032(8)
O1 0.0185(14) 0.0119(14) 0.0128(13) 0.0043(10) 0.0009(10) -0.0011(11)
O2 0.0235(15) 0.0123(14) 0.0151(14) -0.0021(11) 0.0035(11) 0.0015(11)
O3 0.0140(13) 0.0212(15) 0.0074(13) 0.0030(10) 0.0003(10) -0.0001(10)
O4 0.0106(13) 0.0179(14) 0.0087(13) 0.0042(10) 0.0026(10) 0.0000(10)
O5 0.0228(14) 0.0129(13) 0.0145(14) -0.0073(11) 0.0019(11) 0.0010(11)
O6 0.0169(14) 0.0187(15) 0.0199(15) -0.0108(12) -0.0019(11) 0.0018(12)
O7 0.065(3) 0.0187(17) 0.0200(17) -0.0010(13) -0.0041(16) -0.0051(16)
O8 0.0161(15) 0.0351(19) 0.0256(17) -0.0174(13) 0.0001(12) 0.0028(12)
O9 0.0166(15) 0.043(2) 0.045(2) -0.0309(17) 0.0062(14) -0.0043(14)
O10 0.052(2) 0.039(2) 0.0232(18) 0.0034(15) -0.0073(16) -0.0185(18)
O11 0.0156(14) 0.0186(15) 0.0234(15) -0.0121(12) -0.0005(12) 0.0001(11)
O12 0.0384(19) 0.0158(17) 0.0348(19) -0.0050(13) -0.0052(15) -0.0042(13)
O13 0.081(3) 0.0181(17) 0.0218(17) 0.0083(14) 0.0136(17) 0.0082(18)
O14 0.043(4) 0.021(3) 0.025(3) 0.006(3) 0.001(3) 0.006(3)
O15 0.032(4) 0.027(3) 0.029(4) 0.011(3) -0.007(3) -0.005(3)
O16 0.106(4) 0.061(3) 0.050(3) 0.022(2) -0.023(3) -0.039(3)
O17 0.0293(15) 0.0092(13) 0.0114(13) -0.0046(10) 0.0005(11) -0.0007(11)
O18 0.0207(14) 0.0072(12) 0.0098(12) -0.0008(10) 0.0018(10) 0.0007(10)
O19 0.0196(14) 0.0066(13) 0.0111(13) -0.0009(10) 0.0014(10) -0.0021(10)
O20 0.0182(14) 0.0073(13) 0.0097(12) -0.0011(10) 0.0026(10) 0.0012(10)
C1 0.0127(18) 0.016(2) 0.0081(18) -0.0007(14) 0.0002(13) -0.0018(14)
C2 0.0083(16) 0.0133(19) 0.0083(17) -0.0007(14) 0.0009(13) -0.0003(13)
C3 0.059(4) 0.040(3) 0.030(3) 0.002(2) -0.003(3) 0.003(3)
C4 0.048(3) 0.039(3) 0.033(3) 0.002(2) -0.004(2) -0.005(2)
C5 0.062(4) 0.036(3) 0.030(3) 0.001(2) 0.006(2) -0.011(3)
C6 0.059(4) 0.035(3) 0.025(3) 0.008(2) -0.015(2) 0.004(3)
N1 0.063(3) 0.050(3) 0.033(3) 0.023(2) 0.021(2) 0.018(2)
N2 0.050(3) 0.033(2) 0.0186(19) 0.0028(17) -0.0037(17) -0.016(2)

loop_
_atom_type_symbol
_atom_type_description
_atom_type_scat_dispersion_real
_atom_type_scat_dispersion_imag
_atom_type_scat_source
C C 0.0181 0.0091 'International Tables Vol C Tables 4.2.6.8 and 6.1.1.4'
H H 0.0000 0.0000 'International Tables Vol C Tables 4.2.6.8 and 6.1.1.4'
Ga Ga -1.2846 0.7763 'International Tables Vol C Tables 4.2.6.8 and 6.1.1.4'
N N 0.0311 0.0180 'International Tables Vol C Tables 4.2.6.8 and 6.1.1.4'
O O 0.0492 0.0322 'International Tables Vol C Tables 4.2.6.8 and 6.1.1.4'
P P 0.2955 0.4335 'International Tables Vol C Tables 4.2.6.8 and 6.1.1.4'

loop_
_geom_angle_atom_site_label_1
_geom_angle_atom_site_label_2
_geom_angle_atom_site_label_3
_geom_angle
_geom_angle_site_symmetry_1
_geom_angle_site_symmetry_3
O1 Ga1 O3 93.29(11) . 3_666
O1 Ga1 O4 96.14(11) . 3_766
O1 Ga1 O5 101.39(12) . .
O1 Ga1 O18 164.12(12) . 2_646
O1 Ga1 O20 84.53(11) . 2_646
O3 Ga1 O5 86.96(12) 3_666 .
O3 Ga1 O18 85.30(11) 3_666 2_646
O3 Ga1 O20 92.25(11) 3_666 2_646
O4 Ga1 O3 170.42(11) 3_766 3_666
O4 Ga1 O5 89.50(12) 3_766 .
O4 Ga1 O18 86.09(11) 3_766 2_646
O4 Ga1 O20 90.35(11) 3_766 2_646
O5 Ga1 O18 94.34(12) . 2_646
O5 Ga1 O20 174.06(11) . 2_646
O20 Ga1 O18 79.73(10) 2_646 2_646
O6 Ga2 O11 88.75(12) . 1_655
O6 Ga2 O13 96.08(14) . .
O6 Ga2 O17 90.37(12) . .
O6 Ga2 O19 172.15(12) . .
O9 Ga2 O6 87.34(13) . .
O9 Ga2 O11 175.52(13) . 1_655
O9 Ga2 O13 89.00(19) . .
O9 Ga2 O17 91.85(15) . .
O9 Ga2 O19 92.44(12) . .
O11 Ga2 O13 89.24(16) 1_655 .
O11 Ga2 O17 90.37(13) 1_655 .
O11 Ga2 O19 91.73(11) 1_655 .
O13 Ga2 O17 173.53(14) . .
O13 Ga2 O19 91.77(14) . .
O19 Ga2 O17 81.79(11) . .
O1 P1 O2 107.78(16) . .
O1 P1 O3 111.39(16) . .
O1 P1 O4 111.97(15) . .
O3 P1 O2 110.58(16) . .
O3 P1 O4 104.29(16) . .
O4 P1 O2 110.85(15) . .
O5 P2 O6 110.45(17) . .
O5 P2 O7 108.59(18) . .
O5 P2 O8 108.95(17) . .
O6 P2 O7 111.56(19) . .
O6 P2 O8 109.76(17) . .
O7 P2 O8 107.4(2) . .
O9 P3 O10 110.8(2) . .
O9 P3 O11 102.88(18) . .
O11 P3 O10 107.34(19) . .
O12 P3 O9 113.8(2) . .
O12 P3 O10 107.6(2) . .
O12 P3 O11 114.27(19) . .
O13 P4 P4 122.4(2) . 3_767
O13 P4 O14 110.5(3) . .
O13 P4 O14 119.2(3) . 3_767
O13 P4 O15 107.2(3) . .
O13 P4 O16 108.9(3) . .
O14 P4 P4 41.7(3) . 3_767
O14 P4 P4 33.5(2) 3_767 3_767
O14 P4 O14 75.2(4) . 3_767
O14 P4 O16 112.7(4) . .
O15 P4 P4 72.1(3) . 3_767
O15 P4 O14 38.7(3) . 3_767
O15 P4 O14 113.7(4) . .
O15 P4 O16 103.4(3) . .
O16 P4 P4 127.7(3) . 3_767
O16 P4 O14 124.6(3) . 3_767
P1 O1 Ga1 153.88(19) . .
P1 O2 H2 109.5 . .
P1 O3 Ga1 139.42(17) . 3_666
P1 O4 Ga1 135.21(17) . 3_766
P2 O5 Ga1 142.51(19) . .
P2 O6 Ga2 135.24(18) . .
P2 O7 H7 109.5 . .
P2 O8 H8 109.5 . .
P3 O9 Ga2 140.4(2) . .
P3 O10 H10 109.5 . .
P3 O11 Ga2 137.55(18) . 1_455
P4 O13 Ga2 152.4(3) . .
P4 O14 P4 104.8(4) . 3_767
O15 O14 P4 55.1(4) 3_767 3_767
O15 O14 P4 159.0(7) 3_767 .
O14 O15 P4 86.2(6) 3_767 .
C1 O17 Ga2 112.5(2) . .
C1 O18 Ga1 113.1(2) . 2_656
C2 O19 Ga2 113.0(2) . .
C2 O20 Ga1 114.4(2) . 2_656
O17 C1 O18 127.3(3) . .
O17 C1 C2 116.2(3) . .
O18 C1 C2 116.4(3) . .
O19 C2 C1 116.5(3) . .
O20 C2 O19 127.2(3) . .
O20 C2 C1 116.3(3) . .
H3A C3 H3B 108.0 . .
C4 C3 H3A 109.3 . .
C4 C3 H3B 109.3 . .
N1 C3 H3A 109.3 . .
N1 C3 H3B 109.3 . .
N1 C3 C4 111.6(5) . .
C3 C4 H4A 109.3 . .
C3 C4 H4B 109.3 . .
C3 C4 C5 111.8(5) . .
H4A C4 H4B 107.9 . .
C5 C4 H4A 109.3 . .
C5 C4 H4B 109.3 . .
C4 C5 H5A 108.4 . .
C4 C5 H5B 108.4 . .
H5A C5 H5B 107.5 . .
C6 C5 C4 115.3(5) . .
C6 C5 H5A 108.4 . .
C6 C5 H5B 108.4 . .
C5 C6 H6A 109.5 . .
C5 C6 H6B 109.5 . .
H6A C6 H6B 108.1 . .
N2 C6 C5 110.8(5) . .
N2 C6 H6A 109.5 . .
N2 C6 H6B 109.5 . .
C3 N1 H1A 109.5 . .
C3 N1 H1B 109.5 . .
C3 N1 H1C 109.5 . .
H1A N1 H1B 109.5 . .
H1A N1 H1C 109.5 . .
H1B N1 H1C 109.5 . .
C6 N2 H2A 109.5 . .
C6 N2 H2B 109.5 . .
C6 N2 H2C 109.5 . .
H2A N2 H2B 109.5 . .
H2A N2 H2C 109.5 . .
H2B N2 H2C 109.5 . .

loop_
_geom_bond_atom_site_label_1
_geom_bond_atom_site_label_2
_geom_bond_distance
_geom_bond_site_symmetry_2
Ga1 O1 1.894(3) .
Ga1 O3 1.917(3) 3_666
Ga1 O4 1.913(3) 3_766
Ga1 O5 1.950(3) .
Ga1 O18 2.080(3) 2_646
Ga1 O20 2.051(3) 2_646
Ga2 O6 1.935(3) .
Ga2 O9 1.895(3) .
Ga2 O11 1.945(3) 1_655
Ga2 O13 1.972(3) .
Ga2 O17 2.041(3) .
Ga2 O19 2.011(3) .
P1 O1 1.510(3) .
P1 O2 1.557(3) .
P1 O3 1.519(3) .
P1 O4 1.527(3) .
P2 O5 1.495(3) .
P2 O6 1.503(3) .
P2 O7 1.547(3) .
P2 O8 1.570(3) .
P3 O9 1.514(3) .
P3 O10 1.564(4) .
P3 O11 1.539(3) .
P3 O12 1.487(3) .
P4 P4 2.687(4) 3_767
P4 O13 1.447(4) .
P4 O14 1.848(8) 3_767
P4 O14 1.534(7) .
P4 O15 1.519(7) .
P4 O16 1.710(6) .
O2 H2 0.8200 .
O3 Ga1 1.917(3) 3_666
O4 Ga1 1.912(3) 3_766
O7 H7 0.8200 .
O8 H8 0.8200 .
O10 H10 0.8200 .
O11 Ga2 1.945(3) 1_455
O14 P4 1.848(7) 3_767
O14 O15 1.159(10) 3_767
O15 O14 1.159(10) 3_767
O17 C1 1.243(5) .
O18 Ga1 2.080(3) 2_656
O18 C1 1.247(5) .
O19 C2 1.251(5) .
O20 Ga1 2.051(3) 2_656
O20 C2 1.240(5) .
C1 C2 1.544(5) .
C3 H3A 0.9700 .
C3 H3B 0.9700 .
C3 C4 1.499(8) .
C3 N1 1.483(8) .
C4 H4A 0.9700 .
C4 H4B 0.9700 .
C4 C5 1.519(8) .
C5 H5A 0.9700 .
C5 H5B 0.9700 .
C5 C6 1.514(9) .
C6 H6A 0.9700 .
C6 H6B 0.9700 .
C6 N2 1.497(7) .
N1 H1A 0.8900 .
N1 H1B 0.8900 .
N1 H1C 0.8900 .
N2 H2A 0.8900 .
N2 H2B 0.8900 .
N2 H2C 0.8900 .

loop_
_geom_torsion_atom_site_label_1
_geom_torsion_atom_site_label_2
_geom_torsion_atom_site_label_3
_geom_torsion_atom_site_label_4
_geom_torsion
_geom_torsion_site_symmetry_1
_geom_torsion_site_symmetry_4
Ga1 O18 C1 O17 176.9(3) 2_656 .
Ga1 O18 C1 C2 -2.9(4) 2_656 .
Ga1 O20 C2 O19 -177.0(3) 2_656 .
Ga1 O20 C2 C1 3.0(4) 2_656 .
Ga2 O17 C1 O18 -179.4(3) . .
Ga2 O17 C1 C2 0.4(4) . .
Ga2 O19 C2 O20 179.3(3) . .
Ga2 O19 C2 C1 -0.7(4) . .
P4 P4 O13 Ga2 -25.9(7) 3_767 .
P4 P4 O14 O15 -15.5(16) 3_767 3_767
P4 P4 O15 O14 3.9(4) 3_767 3_767
O1 P1 O3 Ga1 64.2(3) . 3_666
O1 P1 O4 Ga1 -50.8(3) . 3_766
O2 P1 O1 Ga1 4.7(5) . .
O2 P1 O3 Ga1 -55.6(3) . 3_666
O2 P1 O4 Ga1 69.6(3) . 3_766
O3 Ga1 O1 P1 81.5(4) 3_666 .
O3 P1 O1 Ga1 -116.8(4) . .
O3 P1 O4 Ga1 -171.3(2) . 3_766
O4 Ga1 O1 P1 -96.8(4) 3_766 .
O4 P1 O1 Ga1 126.9(4) . .
O4 P1 O3 Ga1 -174.8(2) . 3_666
O5 Ga1 O1 P1 -6.0(4) . .
O5 P2 O6 Ga2 -165.0(2) . .
O6 Ga2 O9 P3 -178.9(4) . .
O6 P2 O5 Ga1 -151.6(3) . .
O7 P2 O5 Ga1 -29.0(4) . .
O7 P2 O6 Ga2 74.1(3) . .
O8 P2 O5 Ga1 87.8(3) . .
O8 P2 O6 Ga2 -44.9(3) . .
O9 P3 O11 Ga2 -170.0(3) . 1_455
O10 P3 O9 Ga2 -57.5(5) . .
O10 P3 O11 Ga2 73.1(3) . 1_455
O11 P3 O9 Ga2 -172.0(4) . .
O12 P3 O9 Ga2 63.8(5) . .
O12 P3 O11 Ga2 -46.1(4) . 1_455
O13 Ga2 O9 P3 85.0(4) . .
O13 P4 O14 P4 116.1(3) . 3_767
O13 P4 O14 O15 100.6(18) . 3_767
O13 P4 O15 O14 -115.4(5) . 3_767
O14 P4 O13 Ga2 13.1(7) 3_767 .
O14 P4 O13 Ga2 -71.0(7) . .
O14 P4 O14 P4 -0.001(1) 3_767 3_767
O14 P4 O14 O15 -15.5(16) 3_767 3_767
O14 P4 O15 O14 7.1(7) . 3_767
O15 P4 O13 Ga2 53.4(7) . .
O15 P4 O14 P4 -4.6(5) . 3_767
O15 P4 O14 O15 -20(2) . 3_767
O16 P4 O13 Ga2 164.7(5) . .
O16 P4 O14 P4 -121.8(3) . 3_767
O16 P4 O14 O15 -137.3(17) . 3_767
O16 P4 O15 O14 129.6(5) . 3_767
O17 Ga2 O9 P3 -88.6(4) . .
O17 C1 C2 O19 0.1(5) . .
O17 C1 C2 O20 -179.9(3) . .
O18 Ga1 O1 P1 165.9(3) 2_646 .
O18 C1 C2 O19 180.0(3) . .
O18 C1 C2 O20 0.0(5) . .
O19 Ga2 O9 P3 -6.8(4) . .
O20 Ga1 O1 P1 173.5(4) 2_646 .
C3 C4 C5 C6 58.7(7) . .
C4 C5 C6 N2 171.0(4) . .
N1 C3 C4 C5 167.6(5) . .
